data_7701397
loop_
_publ_author_name
'Anker, Mathew David'
'Altaf, Yasir'
'Lein, Matthias'
'Coles, Martyn P.'

_publ_section_title
;
 Reactions of In--Zn Bonds with Organic Azides: Products that Result from
 Hetero- and Homo-bimetallic Behaviour
;
_journal_name_full 'Dalton Transactions'
_journal_paper_doi 10.1039/C9DT03990B
_journal_year 2019
_chemical_absolute_configuration unk
_chemical_formula_moiety 'C69 H97 In N10 O Si2 Zn, C7 H8'
_chemical_formula_sum 'C76 H105 In N10 O Si2 Zn'
_chemical_formula_weight 1411.06
_space_group_IT_number 9
_space_group_name_Hall 'C -2yc'
_space_group_name_H-M_alt 'C 1 c 1'
_symmetry_cell_setting monoclinic
_symmetry_Int_Tables_number 9
_symmetry_space_group_name_Hall 'C -2yc'
_symmetry_space_group_name_H-M 'C 1 c 1'
_atom_sites_solution_hydrogens geom
_audit_conform_dict_location ftp://ftp.iucr.org/pub/cif_core.dic
_audit_conform_dict_name cif_core.dic
_audit_conform_dict_version 2.4.3
_audit_creation_date 2019-10-17T14:56:58-00:00
_audit_creation_method 'WinGX routine CIF_UPDATE'
_audit_update_record
;
2019-10-17 deposited with the CCDC.    2019-10-21 downloaded from the CCDC.
;
_cell_angle_alpha 90
_cell_angle_beta 111.674(2)
_cell_angle_gamma 90
_cell_formula_units_Z 4
_cell_length_a 26.7677(5)
_cell_length_b 12.29108(17)
_cell_length_c 24.7771(4)
_cell_measurement_reflns_used 13681
_cell_measurement_temperature 119.99(10)
_cell_measurement_theta_max 72.153
_cell_measurement_theta_min 4.024
_cell_measurement_wavelength 1.54184
_cell_volume 7575.4(2)
_computing_cell_refinement 'CrysAlisPro 1.171.39.46 (Rigaku OD, 2018)'
_computing_data_collection 'CrysAlisPro 1.171.39.46 (Rigaku OD, 2018)'
_computing_data_reduction 'CrysAlisPro 1.171.39.46 (Rigaku OD, 2018)'
_computing_molecular_graphics 'Ortep for Windows (Farrugia, 2012)'
_computing_publication_material 'WinGX publication routines (Farrugia, 2012)'
_computing_structure_refinement 'SHELXL-2014/6 (Sheldrick, 2014)'
_diffrn_ambient_temperature 119.99(10)
_diffrn_detector 'CCD plate'
_diffrn_detector_area_resol_mean 8.0856
_diffrn_measured_fraction_theta_full 0.9997
_diffrn_measured_fraction_theta_max 0.6786
_diffrn_measurement_device 'four-circle diffractometer'
_diffrn_measurement_device_type 'SuperNova, Dual, Cu at home/near, EosS2'
_diffrn_measurement_method '\w scans'
_diffrn_orient_matrix_type 'CrysAlisPro convention (1999,Acta A55,543-557)'
_diffrn_orient_matrix_UB_11 0.0495506
_diffrn_orient_matrix_UB_12 0.0751285
_diffrn_orient_matrix_UB_13 0.0184329
_diffrn_orient_matrix_UB_21 0.0368383
_diffrn_orient_matrix_UB_22 -0.0989414
_diffrn_orient_matrix_UB_23 0.0242187
_diffrn_orient_matrix_UB_31 0.0046344
_diffrn_orient_matrix_UB_32 -0.0169678
_diffrn_orient_matrix_UB_33 -0.0595697
_diffrn_radiation_monochromator mirror
_diffrn_radiation_probe x-ray
_diffrn_radiation_type 'Cu K\a'
_diffrn_radiation_wavelength 1.54184
_diffrn_reflns_av_R_equivalents 0.0347
_diffrn_reflns_av_unetI/netI 0.0423
_diffrn_reflns_Laue_measured_fraction_full 0.977
_diffrn_reflns_Laue_measured_fraction_max 1
_diffrn_reflns_limit_h_max 31
_diffrn_reflns_limit_h_min -31
_diffrn_reflns_limit_k_max 14
_diffrn_reflns_limit_k_min -14
_diffrn_reflns_limit_l_max 17
_diffrn_reflns_limit_l_min -29
_diffrn_reflns_number 22940
_diffrn_reflns_point_group_measured_fraction_full 0.977
_diffrn_reflns_point_group_measured_fraction_max 1
_diffrn_reflns_theta_full 66.4915
_diffrn_reflns_theta_max 66.5979
_diffrn_reflns_theta_min 3.5536
_diffrn_source 'micro-focus sealed X-ray tube'
_exptl_absorpt_coefficient_mu 3.502
_exptl_absorpt_correction_T_max 0.957
_exptl_absorpt_correction_T_min 0.577
_exptl_absorpt_correction_type gaussian
_exptl_absorpt_process_details
;
        CrysAlisPro 1.171.39.46 (Rigaku Oxford Diffraction, 2018)
Numerical absorption correction based on gaussian integration over
                        a multifaceted crystal model
        Empirical absorption correction using spherical harmonics,
 implemented in SCALE3 ABSPACK scaling algorithm.
;
_exptl_crystal_colour 'intense orange'
_exptl_crystal_density_diffrn 1.237
_exptl_crystal_density_method 'not measured'
_exptl_crystal_description plate
_exptl_crystal_F_000 2984.0
_exptl_crystal_size_max 0.213
_exptl_crystal_size_mid 0.136
_exptl_crystal_size_min 0.08
_refine_diff_density_max 1.195
_refine_diff_density_min -0.623
_refine_diff_density_rms 0.093
_refine_ls_abs_structure_details
;
 Refined as an inversion twin.
;
_refine_ls_abs_structure_Flack 0.312(8)
_refine_ls_extinction_method none
_refine_ls_goodness_of_fit_ref 1.044
_refine_ls_hydrogen_treatment constr
_refine_ls_matrix_type full
_refine_ls_number_constraints 0
_refine_ls_number_parameters 802
_refine_ls_number_reflns 9157
_refine_ls_number_restraints 24
_refine_ls_restrained_S_all 1.047
_refine_ls_R_factor_all 0.0526
_refine_ls_R_factor_gt 0.0511
_refine_ls_shift/su_max 0
_refine_ls_shift/su_mean 0
_refine_ls_structure_factor_coef Fsqd
_refine_ls_weighting_details 'w=1/[\s^2^(Fo^2^)+(0.0773P)^2^+40.7102P] where P=(Fo^2^+2Fc^2^)/3'
_refine_ls_weighting_scheme calc
_refine_ls_wR_factor_gt 0.1358
_refine_ls_wR_factor_ref 0.1374
_reflns_number_gt 8860
_reflns_number_total 9157
_reflns_threshold_expression 'I > 2\s(I)'
_cod_data_source_file c9dt03990b2.cif
_cod_data_source_block Compound-7
_cod_database_code 7701397

loop_
_symmetry_equiv_pos_as_xyz
'x, y, z'
'x, -y, z+1/2'
'x+1/2, y+1/2, z'
'x+1/2, -y+1/2, z+1/2'

loop_
_atom_site_label
_atom_site_type_symbol
_atom_site_fract_x
_atom_site_fract_y
_atom_site_fract_z
_atom_site_U_iso_or_equiv
_atom_site_adp_type
_atom_site_occupancy
_atom_site_calc_flag
_atom_site_disorder_assembly
_atom_site_disorder_group
In In 0.10215(2) 0.31211(4) 0.48840(2) 0.02639(17) Uani 1 d . .
Zn Zn -0.04250(3) 0.18865(7) 0.55380(3) 0.0081(2) Uani 1 d . .
Si1 Si 0.22114(13) 0.3038(2) 0.49204(15) 0.0365(7) Uani 1 d . .
Si2 Si 0.14093(10) 0.4724(2) 0.41079(12) 0.0342(6) Uani 1 d . .
O O 0.1900(2) 0.4172(5) 0.4650(3) 0.0372(15) Uani 1 d . .
N1 N 0.1743(3) 0.2337(5) 0.5107(4) 0.0188(16) Uani 1 d . .
N2 N 0.0874(4) 0.4059(6) 0.4175(3) 0.0254(18) Uani 1 d . .
N3 N 0.0881(3) 0.3878(5) 0.5611(3) 0.0164(15) Uani 1 d . .
N4 N 0.0505(3) 0.3494(6) 0.5754(3) 0.0219(17) Uani 1 d . .
N5 N 0.0215(3) 0.2678(6) 0.5450(4) 0.0216(17) Uani 1 d . .
N6 N 0.0357(3) 0.2313(6) 0.4987(3) 0.0196(16) Uani 1 d . .
N7 N 0.0079(3) 0.1496(6) 0.4682(3) 0.0221(17) Uani 1 d . .
N8 N -0.0309(3) 0.1122(6) 0.4840(4) 0.0224(17) Uani 1 d . .
N9 N -0.1133(4) 0.2552(6) 0.5341(4) 0.0256(18) Uani 1 d . .
N10 N -0.0315(3) 0.1006(7) 0.6233(4) 0.0284(19) Uani 1 d . .
C1 C 0.1869(4) 0.1334(6) 0.5417(4) 0.0205(19) Uani 1 d . .
C2 C 0.2039(4) 0.1308(7) 0.6026(4) 0.024(2) Uani 1 d . .
C3 C 0.2161(4) 0.0286(8) 0.6325(4) 0.031(2) Uani 1 d . .
H3 H 0.2267 0.0254 0.6735 0.037 Uiso 1 calc . .
C4 C 0.2121(4) -0.0648(8) 0.6004(5) 0.034(2) Uani 1 d . .
H4 H 0.2231 -0.132 0.6202 0.04 Uiso 1 calc . .
C5 C 0.1936(4) -0.0640(7) 0.5432(5) 0.029(2) Uani 1 d . .
H5 H 0.1891 -0.1311 0.5229 0.035 Uiso 1 calc . .
C6 C 0.1804(4) 0.0337(7) 0.5112(4) 0.024(2) Uani 1 d . .
C7 C 0.2101(4) 0.2338(9) 0.6404(5) 0.036(2) Uani 1 d . .
H7 H 0.2014 0.2991 0.6145 0.043 Uiso 1 calc . .
C8 C 0.1735(6) 0.2314(10) 0.6726(6) 0.055(4) Uani 1 d . .
H8C H 0.1857 0.176 0.7032 0.082 Uiso 1 calc . .
H8B H 0.1371 0.2138 0.6459 0.082 Uiso 1 calc . .
H8A H 0.1735 0.3027 0.6902 0.082 Uiso 1 calc . .
C9 C 0.2689(6) 0.2427(12) 0.6832(6) 0.080(5) Uani 1 d . .
H9C H 0.2776 0.1803 0.7097 0.12 Uiso 1 calc . .
H9B H 0.2736 0.3101 0.7056 0.12 Uiso 1 calc . .
H9A H 0.293 0.2432 0.6614 0.12 Uiso 1 calc . .
C10 C 0.1588(4) 0.0281(7) 0.4455(4) 0.026(2) Uani 1 d . .
H10 H 0.1576 0.1039 0.4303 0.031 Uiso 1 calc . .
C11 C 0.1026(4) -0.0166(9) 0.4222(5) 0.038(3) Uani 1 d . .
H11C H 0.0799 0.0253 0.438 0.057 Uiso 1 calc . .
H11B H 0.1032 -0.093 0.4338 0.057 Uiso 1 calc . .
H11A H 0.088 -0.0114 0.3798 0.057 Uiso 1 calc . .
C12 C 0.1954(4) -0.0416(9) 0.4221(5) 0.037(2) Uani 1 d . .
H12C H 0.1806 -0.041 0.3795 0.055 Uiso 1 calc . .
H12B H 0.1969 -0.1166 0.436 0.055 Uiso 1 calc . .
H12A H 0.2318 -0.0109 0.4361 0.055 Uiso 1 calc . .
C13 C 0.2840(5) 0.3366(10) 0.5540(5) 0.058(3) Uani 1 d . .
H13C H 0.2757 0.3833 0.5816 0.087 Uiso 1 calc . .
H13B H 0.3089 0.3746 0.5397 0.087 Uiso 1 calc . .
H13A H 0.3007 0.2691 0.5735 0.087 Uiso 1 calc . .
C14 C 0.2391(4) 0.2307(8) 0.4314(5) 0.044(2) Uani 1 d . .
H14C H 0.2662 0.2734 0.4227 0.065 Uiso 1 calc . .
H14B H 0.2067 0.2242 0.3962 0.065 Uiso 1 calc . .
H14A H 0.2534 0.1581 0.4448 0.065 Uiso 1 calc . .
C15 C 0.1454(5) 0.6236(8) 0.4220(6) 0.063(4) Uani 1 d . .
H15C H 0.1819 0.6481 0.4283 0.095 Uiso 1 calc . .
H15B H 0.1366 0.6419 0.456 0.095 Uiso 1 calc . .
H15A H 0.1198 0.6596 0.3876 0.095 Uiso 1 calc . .
C16 C 0.1509(5) 0.4503(10) 0.3422(5) 0.056(3) Uani 1 d . .
H16C H 0.1455 0.3731 0.3317 0.084 Uiso 1 calc . .
H16B H 0.1874 0.4718 0.3467 0.084 Uiso 1 calc . .
H16A H 0.1249 0.494 0.3115 0.084 Uiso 1 calc . .
C17 C 0.0331(4) 0.4339(7) 0.3783(4) 0.0212(19) Uani 1 d . .
C18 C 0.0036(5) 0.5199(7) 0.3929(5) 0.035(3) Uani 1 d . .
C19 C -0.0465(5) 0.5451(9) 0.3537(5) 0.041(3) Uani 1 d . .
H19 H -0.0663 0.6012 0.363 0.049 Uiso 1 calc . .
C20 C -0.0692(5) 0.4924(10) 0.3011(5) 0.045(3) Uani 1 d . .
H20 H -0.1031 0.5147 0.2738 0.054 Uiso 1 calc . .
C21 C -0.0426(5) 0.4087(9) 0.2894(5) 0.040(3) Uani 1 d . .
H21 H -0.0594 0.3682 0.2547 0.048 Uiso 1 calc . .
C22 C 0.0081(4) 0.3799(7) 0.3256(4) 0.028(2) Uani 1 d . .
C23 C 0.0245(4) 0.5752(7) 0.4520(5) 0.032(2) Uani 1 d . .
H23 H 0.061 0.5458 0.475 0.038 Uiso 1 calc . .
C24 C -0.0097(5) 0.5591(9) 0.4848(5) 0.038(3) Uani 1 d . .
H24C H -0.0223 0.4836 0.4804 0.057 Uiso 1 calc . .
H24B H -0.0406 0.6083 0.4702 0.057 Uiso 1 calc . .
H24A H 0.0107 0.5744 0.5259 0.057 Uiso 1 calc . .
C25 C 0.0288(7) 0.6987(8) 0.4459(6) 0.064(4) Uani 1 d . .
H25C H 0.0432 0.732 0.4845 0.097 Uiso 1 calc . .
H25B H -0.0069 0.7286 0.4241 0.097 Uiso 1 calc . .
H25A H 0.0528 0.7143 0.4251 0.097 Uiso 1 calc . .
C26 C 0.0360(6) 0.2825(10) 0.3089(5) 0.045(3) Uani 1 d . .
H26 H 0.0741 0.2791 0.337 0.054 Uiso 1 calc . .
C27 C 0.0065(7) 0.1747(10) 0.3154(6) 0.056(4) Uani 1 d . .
H27C H 0.018 0.1141 0.297 0.085 Uiso 1 calc . .
H27B H -0.0325 0.1844 0.2965 0.085 Uiso 1 calc . .
H27A H 0.0156 0.1587 0.3567 0.085 Uiso 1 calc . .
C28 C 0.0364(8) 0.2888(12) 0.2482(7) 0.078(5) Uani 1 d . .
H28C H 0.0536 0.3568 0.2438 0.117 Uiso 1 calc . .
H28B H -0.0007 0.287 0.22 0.117 Uiso 1 calc . .
H28A H 0.0564 0.2269 0.2415 0.117 Uiso 1 calc . .
C29 C 0.1159(4) 0.4775(7) 0.5940(4) 0.0217(19) Uani 1 d . .
C30 C 0.1031(4) 0.5203(8) 0.6396(4) 0.029(2) Uani 1 d . .
H30 H 0.0769 0.4863 0.6513 0.035 Uiso 1 calc . .
C31 C 0.1298(4) 0.6143(8) 0.6676(5) 0.036(2) Uani 1 d . .
H31 H 0.1211 0.6445 0.6983 0.043 Uiso 1 calc . .
C32 C 0.1684(5) 0.6641(9) 0.6516(5) 0.041(3) Uani 1 d . .
H32 H 0.1855 0.7285 0.6709 0.049 Uiso 1 calc . .
C33 C 0.1821(5) 0.6207(8) 0.6077(5) 0.040(3) Uani 1 d . .
H33 H 0.2089 0.6543 0.5968 0.048 Uiso 1 calc . .
C34 C 0.1560(4) 0.5260(8) 0.5795(5) 0.030(2) Uani 1 d . .
H34 H 0.1659 0.4947 0.5498 0.035 Uiso 1 calc . .
C35 C -0.0587(4) 0.0202(7) 0.4501(4) 0.023(2) Uani 1 d . .
C36 C -0.0963(4) -0.0280(8) 0.4696(4) 0.030(2) Uani 1 d . .
H36 H -0.1027 0.0011 0.502 0.036 Uiso 1 calc . .
C37 C -0.1235(5) -0.1174(9) 0.4413(5) 0.041(3) Uani 1 d . .
H37 H -0.1487 -0.1511 0.4547 0.049 Uiso 1 calc . .
C38 C -0.1153(5) -0.1607(9) 0.3933(5) 0.037(2) Uani 1 d . .
H38 H -0.1342 -0.2238 0.3743 0.044 Uiso 1 calc . .
C39 C -0.0796(4) -0.1104(8) 0.3740(5) 0.035(2) Uani 1 d . .
H39 H -0.0745 -0.1371 0.3404 0.041 Uiso 1 calc . .
C40 C -0.0504(4) -0.0200(7) 0.4033(4) 0.028(2) Uani 1 d . .
H40 H -0.0248 0.0132 0.3903 0.033 Uiso 1 calc . .
C41 C -0.1527(4) 0.1973(7) 0.5537(4) 0.023(2) Uiso 1 d . .
C42 C -0.1302(4) 0.1104(8) 0.5924(4) 0.036(2) Uiso 1 d . .
H42 H -0.1585 0.0676 0.5957 0.043 Uiso 1 calc . .
C43 C -0.0795(4) 0.0639(8) 0.6286(4) 0.035(2) Uiso 1 d . .
C44 C -0.2031(3) 0.2410(8) 0.5384(5) 0.047(3) Uani 1 d . .
H44C H -0.2065 0.2767 0.5723 0.071 Uiso 1 calc . .
H44B H -0.23 0.1831 0.5247 0.071 Uiso 1 calc . .
H44A H -0.2088 0.2946 0.5074 0.071 Uiso 1 calc . .
C45 C -0.0770(5) -0.0109(9) 0.6736(5) 0.053(3) Uani 1 d . .
H45C H -0.0807 0.0288 0.7062 0.08 Uiso 1 calc . .
H45B H -0.0423 -0.0489 0.6868 0.08 Uiso 1 calc . .
H45A H -0.1062 -0.0641 0.6587 0.08 Uiso 1 calc . .
C46 C -0.1301(4) 0.3552(7) 0.5011(4) 0.024(2) Uani 1 d . .
C47 C -0.1259(4) 0.4558(7) 0.5317(5) 0.027(2) Uani 1 d . .
C48 C -0.1395(4) 0.5499(8) 0.5011(5) 0.031(2) Uani 1 d . .
H48 H -0.1384 0.6163 0.5211 0.037 Uiso 1 calc . .
C49 C -0.1556(5) 0.5509(8) 0.4386(6) 0.040(3) Uani 1 d . .
H49 H -0.1632 0.6166 0.4169 0.048 Uiso 1 calc . .
C50 C -0.1594(4) 0.4499(9) 0.4123(5) 0.034(2) Uani 1 d . .
H50 H -0.1718 0.4484 0.3711 0.041 Uiso 1 calc . .
C51 C -0.1471(4) 0.3540(8) 0.4403(5) 0.031(2) Uani 1 d . .
C52 C -0.1065(4) 0.4578(8) 0.5985(5) 0.032(2) Uani 1 d . .
H52 H -0.1072 0.3818 0.6126 0.038 Uiso 1 calc . .
C53 C -0.0483(5) 0.4986(11) 0.6224(5) 0.056(4) Uani 1 d . .
H53C H -0.0464 0.5699 0.6056 0.084 Uiso 1 calc . .
H53B H -0.0254 0.447 0.6122 0.084 Uiso 1 calc . .
H53A H -0.036 0.505 0.6648 0.084 Uiso 1 calc . .
C54 C -0.1416(5) 0.5286(10) 0.6205(5) 0.048(3) Uani 1 d . .
H54C H -0.1795 0.5114 0.5989 0.071 Uiso 1 calc . .
H54B H -0.1351 0.6055 0.6147 0.071 Uiso 1 calc . .
H54A H -0.1328 0.5147 0.6619 0.071 Uiso 1 calc . .
C55 C -0.1529(5) 0.2500(10) 0.4070(5) 0.043(3) Uani 1 d . .
H55 H -0.139 0.1892 0.4354 0.052 Uiso 1 calc . .
C56 C -0.1205(6) 0.2517(11) 0.3659(6) 0.055(4) Uani 1 d . .
H56C H -0.0828 0.2694 0.3885 0.082 Uiso 1 calc . .
H56B H -0.1357 0.3066 0.3356 0.082 Uiso 1 calc . .
H56A H -0.1226 0.18 0.3479 0.082 Uiso 1 calc . .
C57 C -0.2114(6) 0.2261(14) 0.3696(9) 0.095(7) Uani 1 d . .
H57C H -0.2229 0.2737 0.3355 0.143 Uiso 1 calc . .
H57B H -0.234 0.2392 0.3923 0.143 Uiso 1 calc . .
H57A H -0.2148 0.1499 0.357 0.143 Uiso 1 calc . .
C58 C 0.0193(4) 0.0672(8) 0.6636(4) 0.029(2) Uani 1 d . .
C59 C 0.0415(4) 0.1251(8) 0.7163(4) 0.029(2) Uani 1 d . .
C60 C 0.0919(5) 0.0878(9) 0.7561(5) 0.035(2) Uani 1 d . .
H60 H 0.1079 0.1228 0.7926 0.043 Uiso 1 calc . .
C61 C 0.1186(5) -0.0007(9) 0.7420(5) 0.046(3) Uani 1 d . .
H61 H 0.1521 -0.0254 0.7692 0.055 Uiso 1 calc . .
C62 C 0.0964(5) -0.0509(8) 0.6891(5) 0.038(3) Uani 1 d . .
H62 H 0.115 -0.1094 0.6797 0.046 Uiso 1 calc . .
C63 C 0.0474(4) -0.0178(8) 0.6493(4) 0.026(2) Uani 1 d . .
C64 C 0.0165(5) 0.2233(9) 0.7303(5) 0.039(3) Uani 1 d . .
H64 H -0.0218 0.234 0.7041 0.047 Uiso 0.45(10) calc A 1
H64A H -0.0169 0.2368 0.6956 0.047 Uiso 0.55(10) calc A 2
C65 C 0.024(3) 0.207(4) 0.7966(16) 0.066(14) Uani 0.45(10) d A 1
H65A H 0.0087 0.2687 0.8097 0.099 Uiso 0.45(10) calc A 1
H65B H 0.0062 0.1396 0.8007 0.099 Uiso 0.45(10) calc A 1
H65C H 0.0627 0.2016 0.8202 0.099 Uiso 0.45(10) calc A 1
C65A C -0.002(3) 0.207(3) 0.782(3) 0.059(12) Uani 0.55(10) d A 2
H65D H -0.0185 0.2741 0.789 0.089 Uiso 0.55(10) calc A 2
H65E H -0.0292 0.1481 0.7725 0.089 Uiso 0.55(10) calc A 2
H65F H 0.0284 0.187 0.8168 0.089 Uiso 0.55(10) calc A 2
C66 C 0.0503(7) 0.3221(8) 0.7367(7) 0.063(4) Uani 1 d . .
H66C H 0.0606 0.3292 0.7028 0.094 Uiso 1 calc . .
H66B H 0.0827 0.3158 0.7719 0.094 Uiso 1 calc . .
H66A H 0.0299 0.3865 0.7397 0.094 Uiso 1 calc . .
C67 C 0.0237(4) -0.0752(7) 0.5913(4) 0.026(2) Uani 1 d . .
H67 H -0.0091 -0.0328 0.568 0.031 Uiso 1 calc . .
C68 C 0.0046(6) -0.1899(8) 0.5945(5) 0.056(4) Uani 1 d . .
H68C H -0.017 -0.191 0.619 0.083 Uiso 1 calc . .
H68B H 0.0358 -0.2379 0.6113 0.083 Uiso 1 calc . .
H68A H -0.0173 -0.2152 0.5554 0.083 Uiso 1 calc . .
C69 C 0.0636(6) -0.0647(13) 0.5580(5) 0.062(4) Uani 1 d . .
H69C H 0.0982 -0.0975 0.5814 0.092 Uiso 1 calc . .
H69B H 0.0689 0.0124 0.5514 0.092 Uiso 1 calc . .
H69A H 0.0485 -0.1023 0.5206 0.092 Uiso 1 calc . .
C70 C 0.2873(5) -0.3484(10) 0.7602(5) 0.055(3) Uiso 1 d . .
C71 C 0.2598(7) -0.2904(13) 0.7900(7) 0.086(5) Uiso 1 d . .
H71 H 0.2396 -0.3296 0.8081 0.103 Uiso 1 calc . .
C72 C 0.2616(7) -0.1770(12) 0.7936(7) 0.075(4) Uiso 1 d . .
H72 H 0.2438 -0.1365 0.8138 0.09 Uiso 1 calc . .
C73 C 0.2896(5) -0.1319(11) 0.7669(6) 0.065(3) Uiso 1 d . .
H73 H 0.2932 -0.055 0.7693 0.078 Uiso 1 calc . .
C74 C 0.3140(7) -0.1846(13) 0.7359(8) 0.088(5) Uiso 1 d . .
H74 H 0.3315 -0.1427 0.7159 0.106 Uiso 1 calc . .
C75 C 0.3149(7) -0.2957(14) 0.7316(8) 0.088(5) Uiso 1 d . .
H75 H 0.3331 -0.3326 0.7106 0.106 Uiso 1 calc . .
C76 C 0.2853(11) -0.4676(16) 0.7566(11) 0.138(8) Uiso 1 d . .
H76F H 0.2644 -0.4957 0.7788 0.206 Uiso 0.5 calc . .
H76E H 0.2682 -0.4899 0.7159 0.206 Uiso 0.5 calc . .
H76D H 0.3219 -0.4969 0.7728 0.206 Uiso 0.5 calc . .
H76C H 0.3053 -0.4927 0.7329 0.206 Uiso 0.5 calc . .
H76B H 0.3015 -0.4984 0.7957 0.206 Uiso 0.5 calc . .
H76A H 0.2478 -0.4914 0.7389 0.206 Uiso 0.5 calc . .

loop_
_atom_site_aniso_label
_atom_site_aniso_U_11
_atom_site_aniso_U_22
_atom_site_aniso_U_33
_atom_site_aniso_U_23
_atom_site_aniso_U_13
_atom_site_aniso_U_12
In 0.0300(3) 0.0223(3) 0.0282(4) 0.0008(3) 0.0123(3) 0.0032(3)
Zn 0.0134(5) 0.0073(5) 0.0041(5) -0.0006(4) 0.0039(4) 0.0049(4)
Si1 0.0405(16) 0.0281(12) 0.0428(16) 0.0101(11) 0.0175(13) 0.0059(11)
Si2 0.0345(13) 0.0329(13) 0.0418(15) 0.0081(12) 0.0220(11) 0.0064(11)
O 0.029(3) 0.038(3) 0.049(4) 0.018(3) 0.019(3) -0.001(3)
N1 0.017(3) 0.014(3) 0.034(5) 0.002(3) 0.019(3) 0.002(3)
N2 0.044(5) 0.019(4) 0.024(4) -0.008(3) 0.025(4) -0.003(3)
N3 0.021(4) 0.017(3) 0.010(4) -0.005(3) 0.004(3) -0.008(3)
N4 0.030(4) 0.016(3) 0.024(4) -0.005(3) 0.015(4) -0.002(3)
N5 0.024(4) 0.016(4) 0.029(5) -0.006(3) 0.015(4) 0.006(3)
N6 0.025(4) 0.021(4) 0.016(4) -0.002(3) 0.011(3) -0.008(3)
N7 0.023(4) 0.023(4) 0.018(4) 0.004(3) 0.004(3) 0.003(3)
N8 0.025(4) 0.017(3) 0.031(5) 0.004(3) 0.018(4) 0.001(3)
N9 0.043(5) 0.016(3) 0.019(4) 0.003(3) 0.013(4) 0.002(3)
N10 0.024(4) 0.035(4) 0.030(5) -0.004(4) 0.015(4) -0.007(3)
C1 0.024(4) 0.012(4) 0.027(5) 0.003(4) 0.011(4) -0.002(3)
C2 0.029(5) 0.020(4) 0.023(5) -0.001(4) 0.008(4) 0.003(3)
C3 0.039(5) 0.027(4) 0.025(5) 0.015(4) 0.011(4) 0.006(4)
C4 0.037(5) 0.026(5) 0.028(5) 0.008(4) 0.001(4) 0.015(4)
C5 0.032(5) 0.015(4) 0.043(6) 0.000(4) 0.018(5) -0.002(3)
C6 0.021(4) 0.023(4) 0.025(5) -0.012(4) 0.005(4) 0.002(3)
C7 0.042(6) 0.033(5) 0.028(6) 0.001(4) 0.007(5) 0.006(4)
C8 0.097(11) 0.042(6) 0.032(7) 0.004(5) 0.032(7) 0.027(7)
C9 0.092(11) 0.056(8) 0.059(9) -0.042(7) -0.012(8) 0.009(7)
C10 0.031(5) 0.017(4) 0.032(5) 0.003(4) 0.014(4) 0.007(3)
C11 0.027(5) 0.041(5) 0.044(7) -0.006(5) 0.011(5) 0.007(4)
C12 0.037(5) 0.034(5) 0.044(7) -0.006(5) 0.021(5) 0.007(4)
C13 0.045(6) 0.062(7) 0.061(8) 0.014(6) 0.013(6) -0.012(5)
C14 0.039(5) 0.042(6) 0.060(7) 0.010(5) 0.030(5) -0.005(4)
C15 0.055(6) 0.025(5) 0.118(11) 0.019(6) 0.041(7) 0.005(4)
C16 0.055(6) 0.074(8) 0.053(7) 0.032(6) 0.037(6) 0.015(6)
C17 0.038(5) 0.015(4) 0.015(5) 0.003(3) 0.015(4) 0.003(3)
C18 0.067(7) 0.009(4) 0.033(6) 0.006(4) 0.024(5) 0.003(4)
C19 0.048(6) 0.038(6) 0.032(6) 0.007(5) 0.008(5) 0.018(5)
C20 0.052(6) 0.051(7) 0.025(6) -0.001(5) 0.006(5) 0.005(5)
C21 0.057(7) 0.042(6) 0.018(5) 0.001(4) 0.011(5) -0.009(5)
C22 0.049(6) 0.021(4) 0.026(5) 0.002(4) 0.027(5) -0.002(4)
C23 0.050(6) 0.019(4) 0.032(6) 0.002(4) 0.023(5) 0.009(4)
C24 0.038(6) 0.046(6) 0.030(6) -0.001(5) 0.010(5) 0.010(5)
C25 0.121(13) 0.012(5) 0.063(9) -0.002(5) 0.036(9) -0.003(5)
C26 0.067(8) 0.033(6) 0.032(7) -0.001(5) 0.015(6) -0.003(6)
C27 0.085(10) 0.040(6) 0.046(7) 0.007(5) 0.026(7) 0.000(6)
C28 0.140(16) 0.049(8) 0.077(11) -0.007(8) 0.079(12) 0.017(9)
C29 0.028(5) 0.017(4) 0.021(5) 0.012(4) 0.011(4) 0.004(4)
C30 0.040(5) 0.025(4) 0.027(5) -0.006(4) 0.019(4) -0.004(4)
C31 0.048(6) 0.033(5) 0.027(5) -0.011(4) 0.014(5) -0.016(4)
C32 0.056(7) 0.029(5) 0.030(6) 0.001(5) 0.008(5) -0.012(5)
C33 0.045(6) 0.030(5) 0.044(7) -0.006(5) 0.014(5) -0.018(5)
C34 0.031(5) 0.028(5) 0.035(6) 0.000(4) 0.019(5) -0.008(4)
C35 0.022(4) 0.020(4) 0.021(5) -0.012(4) 0.001(4) -0.003(4)
C36 0.039(5) 0.032(5) 0.022(5) -0.002(4) 0.014(4) -0.009(4)
C37 0.045(7) 0.036(6) 0.045(7) 0.001(5) 0.019(6) -0.012(5)
C38 0.040(6) 0.033(5) 0.033(6) -0.012(5) 0.009(5) -0.017(4)
C39 0.041(5) 0.029(5) 0.034(6) -0.007(4) 0.015(5) -0.003(4)
C40 0.032(5) 0.021(4) 0.030(6) -0.001(4) 0.011(4) -0.011(4)
C44 0.024(4) 0.042(5) 0.076(8) 0.014(5) 0.018(5) 0.016(4)
C45 0.050(6) 0.055(6) 0.063(7) 0.007(6) 0.031(6) 0.002(5)
C46 0.021(4) 0.026(5) 0.028(5) 0.002(4) 0.011(4) 0.010(4)
C47 0.017(4) 0.023(4) 0.043(6) 0.006(4) 0.014(4) 0.006(3)
C48 0.030(5) 0.024(5) 0.041(6) 0.005(4) 0.014(5) 0.013(4)
C49 0.041(6) 0.026(5) 0.062(8) 0.005(5) 0.029(6) 0.011(4)
C50 0.027(5) 0.044(6) 0.033(6) 0.009(5) 0.013(4) 0.009(4)
C51 0.021(4) 0.027(5) 0.044(7) 0.001(4) 0.011(4) 0.008(4)
C52 0.033(5) 0.027(5) 0.034(6) -0.004(4) 0.009(4) 0.004(4)
C53 0.048(7) 0.073(9) 0.036(7) -0.026(6) 0.003(6) 0.008(6)
C54 0.054(7) 0.047(6) 0.042(7) -0.005(6) 0.017(6) 0.009(5)
C55 0.056(7) 0.049(6) 0.031(6) -0.012(5) 0.024(6) -0.002(5)
C56 0.077(9) 0.053(7) 0.043(7) 0.011(6) 0.033(7) 0.034(6)
C57 0.052(8) 0.091(11) 0.125(16) -0.065(11) 0.011(9) -0.010(8)
C58 0.037(5) 0.028(5) 0.026(5) 0.005(4) 0.018(4) -0.006(4)
C59 0.039(5) 0.025(5) 0.020(5) -0.002(4) 0.008(4) 0.004(4)
C60 0.059(7) 0.031(5) 0.020(5) -0.001(4) 0.019(5) 0.001(4)
C61 0.059(7) 0.036(5) 0.032(6) 0.017(5) 0.006(6) 0.010(5)
C62 0.065(7) 0.021(4) 0.028(6) 0.007(4) 0.015(5) 0.004(4)
C63 0.042(5) 0.023(4) 0.012(4) 0.005(4) 0.009(4) 0.007(4)
C64 0.063(7) 0.032(5) 0.028(6) -0.011(5) 0.025(5) 0.005(5)
C65 0.12(4) 0.055(19) 0.012(13) 0.001(12) 0.01(2) 0.03(3)
C65A 0.11(3) 0.028(11) 0.08(3) -0.004(15) 0.07(2) 0.004(16)
C66 0.096(11) 0.016(5) 0.075(10) -0.004(5) 0.031(9) 0.002(5)
C67 0.044(5) 0.020(4) 0.016(5) -0.001(3) 0.015(4) -0.001(4)
C68 0.095(10) 0.039(6) 0.028(6) -0.007(4) 0.017(6) -0.023(6)
C69 0.059(8) 0.097(11) 0.027(6) -0.012(6) 0.014(6) 0.045(7)

loop_
_atom_type_symbol
_atom_type_description
_atom_type_scat_dispersion_real
_atom_type_scat_dispersion_imag
_atom_type_scat_source
C C 0.0181 0.0091 'International Tables Vol C Tables 4.2.6.8 and 6.1.1.4'
H H 0 0 'International Tables Vol C Tables 4.2.6.8 and 6.1.1.4'
N N 0.0311 0.018 'International Tables Vol C Tables 4.2.6.8 and 6.1.1.4'
O O 0.0492 0.0322 'International Tables Vol C Tables 4.2.6.8 and 6.1.1.4'
Si Si 0.2541 0.3302 'International Tables Vol C Tables 4.2.6.8 and 6.1.1.4'
Zn Zn -1.5491 0.6778 'International Tables Vol C Tables 4.2.6.8 and 6.1.1.4'
In In 0.0822 5.0449 'International Tables Vol C Tables 4.2.6.8 and 6.1.1.4'

loop_
_exptl_crystal_face_index_h
_exptl_crystal_face_index_k
_exptl_crystal_face_index_l
_exptl_crystal_face_perp_dist
-1 -8 0 0.0922
-8 0 16 0.0656
0 8 2 0.1203
5 7 -9 0.0944
-6 1 16 0.0743
16 -1 -1 0.0134
9 -7 -1 0.0619
6 0 -16 0.0693
-10 0 16 0.0653
14 5 -4 0.0701
-14 -4 5 0.0763
-6 -5 -9 0.0908
-17 0 2 0.0604
-13 -1 -5 0.0641
1 -1 -15 0.0749
-9 4 -7 0.077
-2 2 -14 0.0688
13 0 5 0.0217

loop_
_geom_angle_atom_site_label_1
_geom_angle_atom_site_label_2
_geom_angle_atom_site_label_3
_geom_angle
N2 In N1 111.6(3)
N2 In N6 117.9(3)
N1 In N6 119.6(3)
N2 In N3 116.0(3)
N1 In N3 114.3(3)
N6 In N3 72.2(3)
N9 Zn N10 105.5(3)
N9 Zn N5 123.1(3)
N10 Zn N5 119.6(3)
N9 Zn N8 114.1(3)
N10 Zn N8 117.3(3)
N5 Zn N8 74.9(3)
O Si1 N1 103.0(4)
O Si1 C13 108.9(5)
N1 Si1 C13 114.5(5)
O Si1 C14 108.0(4)
N1 Si1 C14 112.8(4)
C13 Si1 C14 109.3(5)
O Si2 N2 99.8(4)
O Si2 C16 110.6(4)
N2 Si2 C16 115.6(5)
O Si2 C15 107.5(5)
N2 Si2 C15 117.9(5)
C16 Si2 C15 105.2(6)
Si1 O Si2 145.2(5)
C1 N1 Si1 121.9(6)
C1 N1 In 124.4(5)
Si1 N1 In 113.6(4)
C17 N2 Si2 119.1(6)
C17 N2 In 122.8(6)
Si2 N2 In 117.1(5)
N4 N3 C29 115.6(7)
N4 N3 In 117.8(5)
C29 N3 In 126.6(6)
N3 N4 N5 118.7(7)
N4 N5 N6 115.3(6)
N4 N5 Zn 129.6(6)
N6 N5 Zn 115.0(4)
N7 N6 N5 116.6(6)
N7 N6 In 127.5(6)
N5 N6 In 115.9(4)
N6 N7 N8 115.9(7)
N7 N8 C35 113.2(8)
N7 N8 Zn 117.5(6)
C35 N8 Zn 129.2(6)
C46 N9 C41 118.6(8)
C46 N9 Zn 124.3(6)
C41 N9 Zn 117.1(5)
C43 N10 C58 120.8(8)
C43 N10 Zn 114.2(7)
C58 N10 Zn 124.9(6)
C2 C1 C6 118.8(8)
C2 C1 N1 121.1(8)
C6 C1 N1 120.1(9)
C1 C2 C3 119.7(8)
C1 C2 C7 123.5(8)
C3 C2 C7 116.8(9)
C4 C3 C2 118.6(9)
C4 C3 H3 120.7
C2 C3 H3 120.7
C5 C4 C3 122.2(9)
C5 C4 H4 118.9
C3 C4 H4 118.9
C4 C5 C6 121.8(9)
C4 C5 H5 119.1
C6 C5 H5 119.1
C5 C6 C1 118.7(9)
C5 C6 C10 118.9(8)
C1 C6 C10 122.4(9)
C8 C7 C9 110.1(12)
C8 C7 C2 111.6(10)
C9 C7 C2 109.2(9)
C8 C7 H7 108.7
C9 C7 H7 108.7
C2 C7 H7 108.7
C7 C8 H8C 109.5
C7 C8 H8B 109.5
H8C C8 H8B 109.5
C7 C8 H8A 109.5
H8C C8 H8A 109.5
H8B C8 H8A 109.5
C7 C9 H9C 109.5
C7 C9 H9B 109.5
H9C C9 H9B 109.5
C7 C9 H9A 109.5
H9C C9 H9A 109.5
H9B C9 H9A 109.5
C11 C10 C6 111.1(9)
C11 C10 C12 109.4(8)
C6 C10 C12 112.3(8)
C11 C10 H10 107.9
C6 C10 H10 107.9
C12 C10 H10 107.9
C10 C11 H11C 109.5
C10 C11 H11B 109.5
H11C C11 H11B 109.5
C10 C11 H11A 109.5
H11C C11 H11A 109.5
H11B C11 H11A 109.5
C10 C12 H12C 109.5
C10 C12 H12B 109.5
H12C C12 H12B 109.5
C10 C12 H12A 109.5
H12C C12 H12A 109.5
H12B C12 H12A 109.5
Si1 C13 H13C 109.5
Si1 C13 H13B 109.5
H13C C13 H13B 109.5
Si1 C13 H13A 109.5
H13C C13 H13A 109.5
H13B C13 H13A 109.5
Si1 C14 H14C 109.5
Si1 C14 H14B 109.5
H14C C14 H14B 109.5
Si1 C14 H14A 109.5
H14C C14 H14A 109.5
H14B C14 H14A 109.5
Si2 C15 H15C 109.5
Si2 C15 H15B 109.5
H15C C15 H15B 109.5
Si2 C15 H15A 109.5
H15C C15 H15A 109.5
H15B C15 H15A 109.5
Si2 C16 H16C 109.5
Si2 C16 H16B 109.5
H16C C16 H16B 109.5
Si2 C16 H16A 109.5
H16C C16 H16A 109.5
H16B C16 H16A 109.5
C22 C17 C18 117.7(9)
C22 C17 N2 121.8(8)
C18 C17 N2 120.5(8)
C19 C18 C17 118.0(10)
C19 C18 C23 119.8(10)
C17 C18 C23 121.9(10)
C18 C19 C20 122.7(11)
C18 C19 H19 118.7
C20 C19 H19 118.7
C21 C20 C19 118.7(11)
C21 C20 H20 120.7
C19 C20 H20 120.7
C20 C21 C22 122.2(11)
C20 C21 H21 118.9
C22 C21 H21 118.9
C21 C22 C17 120.6(9)
C21 C22 C26 119.0(10)
C17 C22 C26 120.4(10)
C24 C23 C18 113.4(10)
C24 C23 C25 106.1(9)
C18 C23 C25 111.1(9)
C24 C23 H23 108.7
C18 C23 H23 108.7
C25 C23 H23 108.7
C23 C24 H24C 109.5
C23 C24 H24B 109.5
H24C C24 H24B 109.5
C23 C24 H24A 109.5
H24C C24 H24A 109.5
H24B C24 H24A 109.5
C23 C25 H25C 109.5
C23 C25 H25B 109.5
H25C C25 H25B 109.5
C23 C25 H25A 109.5
H25C C25 H25A 109.5
H25B C25 H25A 109.5
C28 C26 C22 114.1(11)
C28 C26 C27 109.4(11)
C22 C26 C27 108.2(11)
C28 C26 H26 108.4
C22 C26 H26 108.4
C27 C26 H26 108.4
C26 C27 H27C 109.5
C26 C27 H27B 109.5
H27C C27 H27B 109.5
C26 C27 H27A 109.5
H27C C27 H27A 109.5
H27B C27 H27A 109.5
C26 C28 H28C 109.5
C26 C28 H28B 109.5
H28C C28 H28B 109.5
C26 C28 H28A 109.5
H28C C28 H28A 109.5
H28B C28 H28A 109.5
C34 C29 C30 119.5(9)
C34 C29 N3 118.8(9)
C30 C29 N3 121.7(8)
C31 C30 C29 118.5(9)
C31 C30 H30 120.7
C29 C30 H30 120.7
C32 C31 C30 121.6(10)
C32 C31 H31 119.2
C30 C31 H31 119.2
C33 C32 C31 120.1(10)
C33 C32 H32 120
C31 C32 H32 120
C32 C33 C34 119.0(11)
C32 C33 H33 120.5
C34 C33 H33 120.5
C29 C34 C33 121.2(10)
C29 C34 H34 119.4
C33 C34 H34 119.4
C40 C35 C36 120.5(9)
C40 C35 N8 125.0(9)
C36 C35 N8 114.4(8)
C37 C36 C35 118.7(10)
C37 C36 H36 120.6
C35 C36 H36 120.6
C36 C37 C38 121.7(11)
C36 C37 H37 119.2
C38 C37 H37 119.2
C39 C38 C37 118.6(10)
C39 C38 H38 120.7
C37 C38 H38 120.7
C38 C39 C40 120.5(10)
C38 C39 H39 119.8
C40 C39 H39 119.8
C35 C40 C39 120.0(9)
C35 C40 H40 120
C39 C40 H40 120
C44 C41 C42 127.8(10)
C44 C41 N9 117.7(8)
C42 C41 N9 113.9(8)
C41 C42 C43 142.2(10)
C41 C42 H42 108.9
C43 C42 H42 108.9
N10 C43 C45 119.6(9)
N10 C43 C42 119.8(9)
C45 C43 C42 120.3(10)
C41 C44 H44C 109.5
C41 C44 H44B 109.5
H44C C44 H44B 109.5
C41 C44 H44A 109.5
H44C C44 H44A 109.5
H44B C44 H44A 109.5
C43 C45 H45C 109.5
C43 C45 H45B 109.5
H45C C45 H45B 109.5
C43 C45 H45A 109.5
H45C C45 H45A 109.5
H45B C45 H45A 109.5
C51 C46 C47 120.6(9)
C51 C46 N9 120.4(8)
C47 C46 N9 119.0(9)
C48 C47 C46 119.2(10)
C48 C47 C52 120.1(9)
C46 C47 C52 120.8(8)
C47 C48 C49 121.2(10)
C47 C48 H48 119.4
C49 C48 H48 119.4
C50 C49 C48 115.8(10)
C50 C49 H49 122.1
C48 C49 H49 122.1
C51 C50 C49 125.5(11)
C51 C50 H50 117.2
C49 C50 H50 117.2
C50 C51 C46 117.6(9)
C50 C51 C55 120.6(11)
C46 C51 C55 121.8(9)
C54 C52 C53 110.4(9)
C54 C52 C47 112.7(9)
C53 C52 C47 108.2(9)
C54 C52 H52 108.5
C53 C52 H52 108.5
C47 C52 H52 108.5
C52 C53 H53C 109.5
C52 C53 H53B 109.5
H53C C53 H53B 109.5
C52 C53 H53A 109.5
H53C C53 H53A 109.5
H53B C53 H53A 109.5
C52 C54 H54C 109.5
C52 C54 H54B 109.5
H54C C54 H54B 109.5
C52 C54 H54A 109.5
H54C C54 H54A 109.5
H54B C54 H54A 109.5
C51 C55 C57 112.0(10)
C51 C55 C56 112.2(10)
C57 C55 C56 107.4(12)
C51 C55 H55 108.4
C57 C55 H55 108.4
C56 C55 H55 108.4
C55 C56 H56C 109.5
C55 C56 H56B 109.5
H56C C56 H56B 109.5
C55 C56 H56A 109.5
H56C C56 H56A 109.5
H56B C56 H56A 109.5
C55 C57 H57C 109.5
C55 C57 H57B 109.5
H57C C57 H57B 109.5
C55 C57 H57A 109.5
H57C C57 H57A 109.5
H57B C57 H57A 109.5
C63 C58 C59 121.8(10)
C63 C58 N10 120.0(9)
C59 C58 N10 118.1(9)
C58 C59 C60 116.5(9)
C58 C59 C64 123.7(10)
C60 C59 C64 119.7(10)
C61 C60 C59 120.9(10)
C61 C60 H60 119.6
C59 C60 H60 119.6
C62 C61 C60 120.2(11)
C62 C61 H61 119.9
C60 C61 H61 119.9
C61 C62 C63 120.9(10)
C61 C62 H62 119.6
C63 C62 H62 119.6
C62 C63 C58 119.6(9)
C62 C63 C67 119.7(9)
C58 C63 C67 120.6(9)
C59 C64 C66 112.3(11)
C59 C64 C65A 113.5(17)
C66 C64 C65A 113(2)
C59 C64 C65 104(2)
C66 C64 C65 99(3)
C59 C64 H64 113.5
C66 C64 H64 113.5
C65 C64 H64 113.5
C59 C64 H64A 105.7
C66 C64 H64A 105.7
C65A C64 H64A 105.7
C64 C65 H65A 109.5
C64 C65 H65B 109.5
H65A C65 H65B 109.5
C64 C65 H65C 109.5
H65A C65 H65C 109.5
H65B C65 H65C 109.5
C64 C65A H65D 109.5
C64 C65A H65E 109.5
H65D C65A H65E 109.5
C64 C65A H65F 109.5
H65D C65A H65F 109.5
H65E C65A H65F 109.5
C64 C66 H66C 109.5
C64 C66 H66B 109.5
H66C C66 H66B 109.5
C64 C66 H66A 109.5
H66C C66 H66A 109.5
H66B C66 H66A 109.5
C68 C67 C63 114.6(8)
C68 C67 C69 114.3(10)
C63 C67 C69 109.2(9)
C68 C67 H67 106
C63 C67 H67 106
C69 C67 H67 106
C67 C68 H68C 109.5
C67 C68 H68B 109.5
H68C C68 H68B 109.5
C67 C68 H68A 109.5
H68C C68 H68A 109.5
H68B C68 H68A 109.5
C67 C69 H69C 109.5
C67 C69 H69B 109.5
H69C C69 H69B 109.5
C67 C69 H69A 109.5
H69C C69 H69A 109.5
H69B C69 H69A 109.5
C75 C70 C71 121.3(14)
C75 C70 C76 117.4(15)
C71 C70 C76 121.3(14)
C72 C71 C70 121.6(16)
C72 C71 H71 119.2
C70 C71 H71 119.2
C73 C72 C71 114.1(16)
C73 C72 H72 123
C71 C72 H72 123
C72 C73 C74 125.5(15)
C72 C73 H73 117.2
C74 C73 H73 117.2
C73 C74 C75 123.4(18)
C73 C74 H74 118.3
C75 C74 H74 118.3
C70 C75 C74 114.0(17)
C70 C75 H75 123
C74 C75 H75 123
C70 C76 H76F 109.5
C70 C76 H76E 109.5
H76F C76 H76E 109.5
C70 C76 H76D 109.5
H76F C76 H76D 109.5
H76E C76 H76D 109.5
C70 C76 H76C 109.5
H76F C76 H76C 141.1
H76E C76 H76C 56.3
H76D C76 H76C 56.3
C70 C76 H76B 109.5
H76F C76 H76B 56.3
H76E C76 H76B 141.1
H76D C76 H76B 56.3
H76C C76 H76B 109.5
C70 C76 H76A 109.5
H76F C76 H76A 56.3
H76E C76 H76A 56.3
H76D C76 H76A 141.1
H76C C76 H76A 109.5
H76B C76 H76A 109.5

loop_
_geom_bond_atom_site_label_1
_geom_bond_atom_site_label_2
_geom_bond_distance
In N2 2.015(8)
In N1 2.044(7)
In N6 2.134(7)
In N3 2.179(7)
Zn N9 1.954(8)
Zn N10 1.962(9)
Zn N5 2.050(7)
Zn N8 2.090(8)
Si1 O 1.634(7)
Si1 N1 1.720(7)
Si1 C13 1.856(12)
Si1 C14 1.958(11)
Si2 O 1.640(7)
Si2 N2 1.710(8)
Si2 C16 1.835(11)
Si2 C15 1.876(10)
N1 C1 1.426(11)
N2 C17 1.459(13)
N3 N4 1.276(10)
N3 C29 1.409(11)
N4 N5 1.321(11)
N5 N6 1.408(7)
N6 N7 1.311(11)
N7 N8 1.319(11)
N8 C35 1.442(11)
N9 C46 1.454(12)
N9 C41 1.493(12)
N10 C43 1.414(13)
N10 C58 1.418(13)
C1 C2 1.405(13)
C1 C6 1.417(12)
C2 C3 1.433(12)
C2 C7 1.546(14)
C3 C4 1.377(14)
C3 H3 0.95
C4 C5 1.319(15)
C4 H4 0.95
C5 C6 1.410(13)
C5 H5 0.95
C6 C10 1.514(13)
C7 C8 1.474(17)
C7 C9 1.543(17)
C7 H7 1
C8 H8C 0.98
C8 H8B 0.98
C8 H8A 0.98
C9 H9C 0.98
C9 H9B 0.98
C9 H9A 0.98
C10 C11 1.502(14)
C10 C12 1.567(13)
C10 H10 1
C11 H11C 0.98
C11 H11B 0.98
C11 H11A 0.98
C12 H12C 0.98
C12 H12B 0.98
C12 H12A 0.98
C13 H13C 0.98
C13 H13B 0.98
C13 H13A 0.98
C14 H14C 0.98
C14 H14B 0.98
C14 H14A 0.98
C15 H15C 0.98
C15 H15B 0.98
C15 H15A 0.98
C16 H16C 0.98
C16 H16B 0.98
C16 H16A 0.98
C17 C22 1.394(13)
C17 C18 1.444(13)
C18 C19 1.370(16)
C18 C23 1.521(15)
C19 C20 1.378(15)
C19 H19 0.95
C20 C21 1.344(16)
C20 H20 0.95
C21 C22 1.368(16)
C21 H21 0.95
C22 C26 1.547(15)
C23 C24 1.442(15)
C23 C25 1.534(12)
C23 H23 1
C24 H24C 0.98
C24 H24B 0.98
C24 H24A 0.98
C25 H25C 0.98
C25 H25B 0.98
C25 H25A 0.98
C26 C28 1.510(18)
C26 C27 1.581(17)
C26 H26 1
C27 H27C 0.98
C27 H27B 0.98
C27 H27A 0.98
C28 H28C 0.98
C28 H28B 0.98
C28 H28A 0.98
C29 C34 1.384(13)
C29 C30 1.401(13)
C30 C31 1.400(13)
C30 H30 0.95
C31 C32 1.378(16)
C31 H31 0.95
C32 C33 1.378(17)
C32 H32 0.95
C33 C34 1.404(14)
C33 H33 0.95
C34 H34 0.95
C35 C40 1.351(13)
C35 C36 1.399(14)
C36 C37 1.360(14)
C36 H36 0.95
C37 C38 1.394(16)
C37 H37 0.95
C38 C39 1.364(15)
C38 H38 0.95
C39 C40 1.397(13)
C39 H39 0.95
C40 H40 0.95
C41 C44 1.369(11)
C41 C42 1.413(14)
C42 C43 1.439(14)
C42 H42 0.95
C43 C45 1.428(13)
C44 H44C 0.98
C44 H44B 0.98
C44 H44A 0.98
C45 H45C 0.98
C45 H45B 0.98
C45 H45A 0.98
C46 C51 1.404(15)
C46 C47 1.432(13)
C47 C48 1.357(13)
C47 C52 1.541(15)
C48 C49 1.445(17)
C48 H48 0.95
C49 C50 1.388(15)
C49 H49 0.95
C50 C51 1.344(14)
C50 H50 0.95
C51 C55 1.498(15)
C52 C54 1.522(15)
C52 C53 1.532(16)
C52 H52 1
C53 H53C 0.98
C53 H53B 0.98
C53 H53A 0.98
C54 H54C 0.98
C54 H54B 0.98
C54 H54A 0.98
C55 C57 1.524(18)
C55 C56 1.562(16)
C55 H55 1
C56 H56C 0.98
C56 H56B 0.98
C56 H56A 0.98
C57 H57C 0.98
C57 H57B 0.98
C57 H57A 0.98
C58 C63 1.407(14)
C58 C59 1.411(14)
C59 C60 1.421(15)
C59 C64 1.483(14)
C60 C61 1.415(16)
C60 H60 0.95
C61 C62 1.370(17)
C61 H61 0.95
C62 C63 1.379(15)
C62 H62 0.95
C63 C67 1.514(12)
C64 C66 1.488(17)
C64 C65A 1.55(4)
C64 C65 1.59(4)
C64 H64 1
C64 H64A 1
C65 H65A 0.98
C65 H65B 0.98
C65 H65C 0.98
C65A H65D 0.98
C65A H65E 0.98
C65A H65F 0.98
C66 H66C 0.98
C66 H66B 0.98
C66 H66A 0.98
C67 C68 1.511(13)
C67 C69 1.578(16)
C67 H67 1
C68 H68C 0.98
C68 H68B 0.98
C68 H68A 0.98
C69 H69C 0.98
C69 H69B 0.98
C69 H69A 0.98
C70 C75 1.36(2)
C70 C71 1.41(2)
C70 C76 1.47(2)
C71 C72 1.40(2)
C71 H71 0.95
C72 C73 1.29(2)
C72 H72 0.95
C73 C74 1.34(2)
C73 H73 0.95
C74 C75 1.37(2)
C74 H74 0.95
C75 H75 0.95
C76 H76F 0.98
C76 H76E 0.98
C76 H76D 0.98
C76 H76C 0.98
C76 H76B 0.98
C76 H76A 0.98
